data_2218088
loop_
_publ_author_name
'Yu, Guan-Ping'
'Xu, Zhong-Jie'
'Xu, Liang-Zhong'
'Aisa, Haji Akber'

_publ_section_title
;
 2-<i>n</i>-Butyl-1,2-benzisothiazol-3(2<i>H</i>)-one 1,1-dioxide
;
_journal_coeditor_code CV2391
_journal_issue 5
_journal_name_full 'Acta Crystallographica Section E'
_journal_page_first o805
_journal_paper_doi 10.1107/S1600536808007733
_journal_volume 64
_journal_year 2008
_chemical_formula_iupac 'C11 H13 N O3 S'
_chemical_formula_moiety 'C11 H13 N O3 S'
_chemical_formula_sum 'C11 H13 N O3 S'
_chemical_formula_weight 239.28
_chemical_name_systematic
;
2-<i>n</i>-Butyl-1,2-benzisothiazol-3(2<i>H</i>)-one 1,1-dioxide
;
_space_group_IT_number 2
_symmetry_cell_setting triclinic
_symmetry_space_group_name_Hall '-P 1'
_symmetry_space_group_name_H-M 'P -1'
_atom_sites_solution_hydrogens geom
_atom_sites_solution_primary direct
_atom_sites_solution_secondary difmap
_audit_creation_method SHELXL-97
_cell_angle_alpha 102.76(3)
_cell_angle_beta 94.23(3)
_cell_angle_gamma 109.75(3)
_cell_formula_units_Z 2
_cell_length_a 7.3130(15)
_cell_length_b 7.7219(15)
_cell_length_c 11.416(2)
_cell_measurement_reflns_used 1494
_cell_measurement_temperature 153(2)
_cell_measurement_theta_max 26.37
_cell_measurement_theta_min 2.63
_cell_volume 584.0(3)
_computing_cell_refinement 'Rapid-Auto (Rigaku, 2004)'
_computing_data_collection 'Rapid-Auto (Rigaku, 2004)'
_computing_data_reduction 'Rapid-Auto (Rigaku, 2004)'
_computing_molecular_graphics 'SHELXTL (Sheldrick, 2008)'
_computing_publication_material 'SHELXTL (Sheldrick, 2008)'
_computing_structure_refinement 'SHELXTL (Sheldrick, 2008)'
_computing_structure_solution 'SHELXTL (Sheldrick, 2008)'
_diffrn_ambient_temperature 153(2)
_diffrn_measured_fraction_theta_full 0.999
_diffrn_measured_fraction_theta_max 0.999
_diffrn_measurement_device_type 'Rigaku R-Axis Rapid IP area-detector'
_diffrn_measurement_method '\w Oscillation'
_diffrn_radiation_monochromator graphite
_diffrn_radiation_source 'Rotating Anode'
_diffrn_radiation_type MoK\a
_diffrn_radiation_wavelength 0.71073
_diffrn_reflns_av_R_equivalents 0.0172
_diffrn_reflns_av_sigmaI/netI 0.0195
_diffrn_reflns_limit_h_max 8
_diffrn_reflns_limit_h_min -8
_diffrn_reflns_limit_k_max 9
_diffrn_reflns_limit_k_min -9
_diffrn_reflns_limit_l_max 13
_diffrn_reflns_limit_l_min -13
_diffrn_reflns_number 4589
_diffrn_reflns_theta_full 25.00
_diffrn_reflns_theta_max 25.00
_diffrn_reflns_theta_min 3.00
_diffrn_standards_decay_% 0
_diffrn_standards_number 0
_exptl_absorpt_coefficient_mu 0.268
_exptl_absorpt_correction_T_max 0.9533
_exptl_absorpt_correction_T_min 0.9238
_exptl_absorpt_correction_type multi-scan
_exptl_absorpt_process_details '(ABSCOR; Higashi, 1995)'
_exptl_crystal_colour colourless
_exptl_crystal_density_diffrn 1.361
_exptl_crystal_density_method 'not measured'
_exptl_crystal_description block
_exptl_crystal_F_000 252
_exptl_crystal_size_max 0.30
_exptl_crystal_size_mid 0.24
_exptl_crystal_size_min 0.18
_refine_diff_density_max 0.230
_refine_diff_density_min -0.273
_refine_ls_extinction_coef 0.129(10)
_refine_ls_extinction_expression Fc^*^=kFc[1+0.001xFc^2^\l^3^/sin(2\q)]^-1/4^
_refine_ls_extinction_method SHELXL
_refine_ls_goodness_of_fit_ref 1.084
_refine_ls_hydrogen_treatment constr
_refine_ls_matrix_type full
_refine_ls_number_parameters 146
_refine_ls_number_reflns 2061
_refine_ls_number_restraints 0
_refine_ls_restrained_S_all 1.084
_refine_ls_R_factor_all 0.0447
_refine_ls_R_factor_gt 0.0369
_refine_ls_shift/su_max 0.001
_refine_ls_shift/su_mean 0.000
_refine_ls_structure_factor_coef Fsqd
_refine_ls_weighting_details 'calc w=1/[\s^2^(Fo^2^)+(0.0554P)^2^+0.1349P] where P=(Fo^2^+2Fc^2^)/3'
_refine_ls_weighting_scheme calc
_refine_ls_wR_factor_gt 0.0992
_refine_ls_wR_factor_ref 0.1093
_reflns_number_gt 1712
_reflns_number_total 2061
_reflns_threshold_expression I>2\s(I)
_cod_data_source_file cv2391.cif
_cod_data_source_block I
_cod_depositor_comments
;
The following automatic conversions were performed:
'_symmetry_cell_setting' value 'Triclinic' changed to 'triclinic'
according to '/home/saulius/struct/CIF-dictionaries/cif_core.dic'
dictionary named 'cif_core.dic' version 2.4.1 from 2010-06-29.

Automatic conversion script
Id: cif_fix_enum 1527 2010-12-29 10:47:43Z saulius 

The following automatic conversions were performed:

'_symmetry_cell_setting' value 'Triclinic' changed to 'triclinic'
according to /home/saulius/struct/CIF-dictionaries/cif_core.dic
dictionary named 'cif_core.dic' version 2.4.1 from 2010-06-29.

Automatic conversion script
Id: cif_fix_values 1715 2011-07-08 13:25:40Z adriana 
;
_cod_original_cell_volume 584.0(2)
_cod_original_sg_symbol_H-M P-1
_cod_database_code 2218088
_cod_database_fobs_code 2218088

loop_
_symmetry_equiv_pos_as_xyz
'x, y, z'
'-x, -y, -z'

loop_
_atom_site_type_symbol
_atom_site_label
_atom_site_fract_x
_atom_site_fract_y
_atom_site_fract_z
_atom_site_U_iso_or_equiv
_atom_site_adp_type
_atom_site_calc_flag
_atom_site_refinement_flags
_atom_site_occupancy
S S1 0.42409(7) 0.81664(7) 0.72568(5) 0.0606(2) Uani d . 1
O O1 0.3065(2) 0.7267(2) 0.80490(15) 0.0795(5) Uani d . 1
O O2 0.6279(2) 0.8432(2) 0.74251(17) 0.0828(5) Uani d . 1
O O3 0.3009(2) 1.1828(2) 0.60625(15) 0.0757(5) Uani d . 1
N N1 0.4016(2) 1.0256(2) 0.73053(15) 0.0597(4) Uani d . 1
C C1 0.3124(3) 0.7195(3) 0.57339(18) 0.0521(5) Uani d . 1
C C2 0.2711(3) 0.5368(3) 0.5017(2) 0.0624(5) Uani d . 1
H H2B 0.3056 0.4455 0.5327 0.075 Uiso calc R 1
C C3 0.1780(3) 0.4928(3) 0.3836(2) 0.0685(6) Uani d . 1
H H3A 0.1489 0.3691 0.3317 0.082 Uiso calc R 1
C C4 0.1262(3) 0.6256(3) 0.3393(2) 0.0675(6) Uani d . 1
H H4A 0.0605 0.5910 0.2580 0.081 Uiso calc R 1
C C5 0.1682(3) 0.8068(3) 0.41115(19) 0.0603(5) Uani d . 1
H H5A 0.1332 0.8977 0.3800 0.072 Uiso calc R 1
C C6 0.2625(3) 0.8541(3) 0.52964(18) 0.0506(4) Uani d . 1
C C7 0.3201(3) 1.0391(3) 0.62121(19) 0.0555(5) Uani d . 1
C C8 0.4943(3) 1.1887(3) 0.8376(2) 0.0770(7) Uani d . 1
H H8A 0.5302 1.3073 0.8103 0.092 Uiso calc R 1
H H8B 0.6178 1.1805 0.8731 0.092 Uiso calc R 1
C C9 0.3700(4) 1.2038(4) 0.9357(2) 0.0828(7) Uani d . 1
H H9A 0.3341 1.0851 0.9628 0.099 Uiso calc R 1
H H9B 0.4509 1.3101 1.0061 0.099 Uiso calc R 1
C C10 0.1870(4) 1.2355(4) 0.9009(3) 0.0896(8) Uani d . 1
H H10A 0.0964 1.1205 0.8392 0.108 Uiso calc R 1
H H10B 0.2196 1.3434 0.8629 0.108 Uiso calc R 1
C C11 0.0818(5) 1.2781(4) 1.0081(3) 0.1019(9) Uani d . 1
H H11A -0.0369 1.2987 0.9794 0.153 Uiso calc R 1
H H11B 0.1698 1.3930 1.0690 0.153 Uiso calc R 1
H H11C 0.0449 1.1701 1.0446 0.153 Uiso calc R 1

loop_
_atom_site_aniso_label
_atom_site_aniso_U_11
_atom_site_aniso_U_22
_atom_site_aniso_U_33
_atom_site_aniso_U_12
_atom_site_aniso_U_13
_atom_site_aniso_U_23
S1 0.0564(3) 0.0666(4) 0.0714(4) 0.0257(3) 0.0102(2) 0.0377(3)
O1 0.0874(11) 0.0866(11) 0.0758(10) 0.0256(9) 0.0202(8) 0.0509(9)
O2 0.0591(9) 0.0988(12) 0.1038(12) 0.0374(8) 0.0022(8) 0.0426(10)
O3 0.0906(11) 0.0589(9) 0.0971(12) 0.0388(8) 0.0214(9) 0.0387(8)
N1 0.0593(10) 0.0567(10) 0.0665(10) 0.0210(8) 0.0087(8) 0.0232(8)
C1 0.0454(10) 0.0560(11) 0.0688(12) 0.0231(8) 0.0181(8) 0.0338(9)
C2 0.0565(11) 0.0555(11) 0.0927(16) 0.0284(9) 0.0287(11) 0.0358(11)
C3 0.0599(13) 0.0654(13) 0.0783(15) 0.0195(10) 0.0227(11) 0.0166(11)
C4 0.0589(12) 0.0796(15) 0.0638(13) 0.0218(11) 0.0142(10) 0.0228(11)
C5 0.0533(11) 0.0721(13) 0.0695(13) 0.0275(10) 0.0156(9) 0.0368(11)
C6 0.0439(9) 0.0530(10) 0.0669(11) 0.0209(8) 0.0164(8) 0.0319(9)
C7 0.0512(11) 0.0544(11) 0.0736(13) 0.0235(9) 0.0196(9) 0.0322(9)
C8 0.0637(14) 0.0725(15) 0.0824(16) 0.0144(11) 0.0050(12) 0.0142(12)
C9 0.0883(17) 0.0833(16) 0.0685(14) 0.0276(14) -0.0029(12) 0.0141(12)
C10 0.0831(17) 0.0983(19) 0.0853(17) 0.0308(15) 0.0070(14) 0.0255(14)
C11 0.104(2) 0.095(2) 0.107(2) 0.0410(17) 0.0282(18) 0.0150(16)

loop_
_atom_type_symbol
_atom_type_description
_atom_type_scat_dispersion_real
_atom_type_scat_dispersion_imag
_atom_type_scat_source
C C 0.0033 0.0016 'International Tables Vol C Tables 4.2.6.8 and 6.1.1.4'
H H 0.0000 0.0000 'International Tables Vol C Tables 4.2.6.8 and 6.1.1.4'
N N 0.0061 0.0033 'International Tables Vol C Tables 4.2.6.8 and 6.1.1.4'
O O 0.0106 0.0060 'International Tables Vol C Tables 4.2.6.8 and 6.1.1.4'
S S 0.1246 0.1234 'International Tables Vol C Tables 4.2.6.8 and 6.1.1.4'

loop_
_geom_angle_atom_site_label_1
_geom_angle_atom_site_label_2
_geom_angle_atom_site_label_3
_geom_angle
O1 S1 O2 117.55(10)
O1 S1 N1 109.67(10)
O2 S1 N1 109.17(10)
O1 S1 C1 111.98(10)
O2 S1 C1 112.60(10)
N1 S1 C1 93.09(9)
C7 N1 C8 123.88(18)
C7 N1 S1 114.58(14)
C8 N1 S1 120.69(15)
C2 C1 C6 121.99(19)
C2 C1 S1 128.18(16)
C6 C1 S1 109.81(15)
C3 C2 C1 117.30(19)
C3 C2 H2B 121.3
C1 C2 H2B 121.3
C2 C3 C4 121.1(2)
C2 C3 H3A 119.4
C4 C3 H3A 119.4
C5 C4 C3 121.1(2)
C5 C4 H4A 119.4
C3 C4 H4A 119.4
C4 C5 C6 118.64(19)
C4 C5 H5A 120.7
C6 C5 H5A 120.7
C5 C6 C1 119.82(19)
C5 C6 C7 127.23(17)
C1 C6 C7 112.96(17)
O3 C7 N1 123.7(2)
O3 C7 C6 126.81(19)
N1 C7 C6 109.45(16)
N1 C8 C9 115.25(19)
N1 C8 H8A 108.5
C9 C8 H8A 108.5
N1 C8 H8B 108.5
C9 C8 H8B 108.5
H8A C8 H8B 107.5
C10 C9 C8 115.6(2)
C10 C9 H9A 108.4
C8 C9 H9A 108.4
C10 C9 H9B 108.4
C8 C9 H9B 108.4
H9A C9 H9B 107.4
C9 C10 C11 113.4(2)
C9 C10 H10A 108.9
C11 C10 H10A 108.9
C9 C10 H10B 108.9
C11 C10 H10B 108.9
H10A C10 H10B 107.7
C10 C11 H11A 109.5
C10 C11 H11B 109.5
H11A C11 H11B 109.5
C10 C11 H11C 109.5
H11A C11 H11C 109.5
H11B C11 H11C 109.5

loop_
_geom_bond_atom_site_label_1
_geom_bond_atom_site_label_2
_geom_bond_distance
S1 O1 1.4243(15)
S1 O2 1.4265(16)
S1 N1 1.6661(17)
S1 C1 1.747(2)
O3 C7 1.210(2)
N1 C7 1.383(3)
N1 C8 1.470(3)
C1 C2 1.384(3)
C1 C6 1.386(2)
C2 C3 1.381(3)
C2 H2B 0.9500
C3 C4 1.383(3)
C3 H3A 0.9500
C4 C5 1.375(3)
C4 H4A 0.9500
C5 C6 1.383(3)
C5 H5A 0.9500
C6 C7 1.476(3)
C8 C9 1.503(3)
C8 H8A 0.9900
C8 H8B 0.9900
C9 C10 1.481(4)
C9 H9A 0.9900
C9 H9B 0.9900
C10 C11 1.527(4)
C10 H10A 0.9900
C10 H10B 0.9900
C11 H11A 0.9800
C11 H11B 0.9800
C11 H11C 0.9800

loop_
_geom_contact_atom_site_label_1
_geom_contact_atom_site_label_2
_geom_contact_distance
_geom_contact_site_symmetry_2
_geom_contact_publ_flag
Cg1 Cg1 3.778(2) 2_766 y

loop_
_geom_hbond_atom_site_label_D
_geom_hbond_atom_site_label_H
_geom_hbond_atom_site_label_A
_geom_hbond_site_symmetry_A
_geom_hbond_distance_DH
_geom_hbond_distance_HA
_geom_hbond_distance_DA
_geom_hbond_angle_DHA
C2 H2B O3 1_545 0.95 2.35 3.279(2) 164.9

loop_
_geom_torsion_atom_site_label_1
_geom_torsion_atom_site_label_2
_geom_torsion_atom_site_label_3
_geom_torsion_atom_site_label_4
_geom_torsion
O1 S1 N1 C7 -117.32(15)
O2 S1 N1 C7 112.58(16)
C1 S1 N1 C7 -2.65(15)
O1 S1 N1 C8 72.84(17)
O2 S1 N1 C8 -57.26(18)
C1 S1 N1 C8 -172.49(16)
O1 S1 C1 C2 -65.33(19)
O2 S1 C1 C2 69.76(19)
N1 S1 C1 C2 -177.99(17)
O1 S1 C1 C6 113.43(14)
O2 S1 C1 C6 -111.48(14)
N1 S1 C1 C6 0.77(14)
C6 C1 C2 C3 0.2(3)
S1 C1 C2 C3 178.82(14)
C1 C2 C3 C4 -0.7(3)
C2 C3 C4 C5 0.9(3)
C3 C4 C5 C6 -0.5(3)
C4 C5 C6 C1 0.0(3)
C4 C5 C6 C7 -179.82(17)
C2 C1 C6 C5 0.2(3)
S1 C1 C6 C5 -178.69(14)
C2 C1 C6 C7 179.99(16)
S1 C1 C6 C7 1.14(19)
C8 N1 C7 O3 -7.0(3)
S1 N1 C7 O3 -176.51(15)
C8 N1 C7 C6 173.10(17)
S1 N1 C7 C6 3.63(19)
C5 C6 C7 O3 -3.0(3)
C1 C6 C7 O3 177.15(18)
C5 C6 C7 N1 176.82(17)
C1 C6 C7 N1 -3.0(2)
C7 N1 C8 C9 101.9(2)
S1 N1 C8 C9 -89.2(2)
N1 C8 C9 C10 -63.7(3)
C8 C9 C10 C11 -171.7(2)

loop_
_cod_related_entry_id
_cod_related_entry_database
_cod_related_entry_code
1 ChemSpider 304664
